data_9009327
loop_
_publ_author_name
'Mereiter, K.'

_publ_section_title
;
 Synthetic swartzite, CaMg[UO2(CO3)3]*12H2O, and its strontium analogue,
 SrMg[UO2(CO3)3]*12H2O: Crystallography and crystal structures
;
_journal_name_full 'Neues Jahrbuch fur Mineralogie, Monatshefte'
_journal_page_first 481
_journal_page_last 492
_journal_volume 1986
_journal_year 1986
_chemical_compound_source Synthetic
_chemical_formula_sum 'C3 H24 Ca Mg O23 U'
_chemical_name_mineral Swartzite
_space_group_IT_number 11
_symmetry_space_group_name_Hall '-P 2yb'
_symmetry_space_group_name_H-M 'P 1 21/m 1'
_cell_angle_alpha 90
_cell_angle_beta 99.43
_cell_angle_gamma 90
_cell_formula_units_Z 2
_cell_length_a 11.080
_cell_length_b 14.634
_cell_length_c 6.439
_cell_volume 1029.941
_database_code_amcsd 0014803
_exptl_crystal_density_diffrn 2.356
_cod_original_formula_sum 'Ca Mg U C3 O23 H24'
_cod_database_code 9009327

loop_
_space_group_symop_operation_xyz
x,y,z
x,1/2-y,z
-x,1/2+y,-z
-x,-y,-z

loop_
_atom_site_aniso_label
_atom_site_aniso_U_11
_atom_site_aniso_U_22
_atom_site_aniso_U_33
_atom_site_aniso_U_12
_atom_site_aniso_U_13
_atom_site_aniso_U_23
Ca 0.01500 0.02500 0.02400 0.00000 0.00100 0.00000
Mg 0.02000 0.02400 0.02500 -0.00100 0.00400 0.00000
U 0.01200 0.01800 0.01400 0.00000 0.00200 0.00000
C1 0.01600 0.02600 0.02400 0.00000 0.00200 0.00000
C2 0.02100 0.02000 0.02700 -0.00100 0.00200 0.00000
O1 0.03700 0.05100 0.01900 0.00000 0.00600 0.00000
O2 0.02900 0.04600 0.01800 0.00000 0.00600 0.00000
O3 0.02000 0.02200 0.07200 0.00000 -0.00800 -0.00200
O4 0.01700 0.03800 0.04300 0.00000 0.00300 0.00000
O5 0.01800 0.02100 0.04000 -0.00300 0.00000 -0.00200
O6 0.01700 0.02100 0.04100 -0.00100 0.00000 0.00100
O7 0.02600 0.02100 0.04800 0.00300 0.00100 0.00200
OW1 0.04500 0.08700 0.03700 0.00000 0.01600 0.00000
OW2 0.02600 0.05500 0.04400 0.00000 -0.00200 0.00000
OW3 0.02600 0.04700 0.04000 -0.00300 0.00100 0.01000
OW4 0.05700 0.03600 0.07300 -0.02000 0.04200 -0.02400
OW5 0.04300 0.03500 0.03400 -0.01400 0.01800 -0.00900
OW6 0.02700 0.07700 0.04400 0.01200 -0.00800 -0.02400
OW7 0.05500 0.02900 0.05300 -0.00700 0.01500 0.00700

loop_
_atom_site_label
_atom_site_fract_x
_atom_site_fract_y
_atom_site_fract_z
_atom_site_U_iso_or_equiv
_atom_site_type_symbol
_atom_site_attached_hydrogens
Ca 0.58193 0.25000 0.77410 0.02153 Ca 0
Mg 0.00000 0.00000 0.00000 0.02280 Mg 0
U 0.21979 0.25000 0.55092 0.01520 U 0
C1 -0.04350 0.25000 0.44950 0.02153 C 0
C2 0.35410 0.08180 0.63520 0.02280 C 0
O1 0.22930 0.25000 0.27810 0.03546 O 0
O2 0.20900 0.25000 0.82500 0.03166 O 0
O3 0.01940 0.17600 0.48660 0.03800 O 0
O4 -0.15700 0.25000 0.38570 0.03293 O 0
O5 0.23700 0.08270 0.56780 0.02660 O 0
O6 0.40490 0.16170 0.63910 0.02660 O 0
O7 0.41290 0.01070 0.69340 0.03166 O 0
OW1 0.49170 0.25000 0.09440 0.05573 O 0
OW2 0.79120 0.25000 0.95220 0.04179 O 0
OW3 0.62370 0.08240 0.92400 0.03800 O 0
OW4 0.65170 0.15530 0.50480 0.05573 O 0
OW5 -0.08260 0.03230 0.25260 0.03800 O 0
OW6 0.16830 0.00330 0.18300 0.04939 O 0
OW7 0.01980 0.13820 -0.04860 0.04559 O 0
H11 0.40500 0.25000 0.09500 0.09119 H 0
H12 0.53300 0.25000 0.23800 0.09119 H 0
H21 0.80900 0.25000 0.10300 0.09119 H 0
H22 0.86800 0.25000 0.90000 0.09119 H 0
H31 0.56100 0.05200 0.83000 0.06079 H 0
H32 0.62500 0.05800 0.06300 0.06079 H 0
H41 0.73400 0.16700 0.48200 0.06079 H 0
H42 0.62800 0.09600 0.45000 0.06079 H 0
H51 -0.05600 0.08300 0.34300 0.06079 H 0
H52 -0.13500 -0.00500 0.32200 0.06079 H 0
H61 0.19700 0.01900 0.32300 0.06079 H 0
H62 0.23600 -0.03200 0.13300 0.06079 H 0
H71 0.09900 0.16300 0.00400 0.09119 H 0
H72 0.00200 0.15000 -0.19700 0.09119 H 0

loop_
_cod_changelog_entry_id
_cod_changelog_entry_author
_cod_changelog_entry_date
_cod_changelog_entry_text
1
;cod-tools version 3.8.0
Id: cif_guess_AMCSD_atom_types 9574 2023-05-10 09:00:05Z saulius
;
2023-05-10T18:51:35+03:00
;Derived atom types and hydrogen counts
from atom names that follow the AMCSD naming convention
(Wat == water, O-H == hydroxyl).
;

loop_
_cod_related_entry_id
_cod_related_entry_database
_cod_related_entry_code
1 AMCSD 0014803
